data_7209852
loop_
_publ_author_name
'Wen, Zhen-Zhen'
'Wen, Xi-Ling'
'Cai, Song-Liang'
'Zheng, Sheng-Run'
'Fan, Jun'
'Zhang, Wei-Guang'

_publ_section_title
;
 The construction of Cu(i)/Cu(ii) coordination polymers based on
 pyrazine--carboxylate: Structural diversity tuned by in situ hydrolysis
 reaction
;
_journal_issue 26
_journal_name_full CrystEngComm
_journal_page_first 5359
_journal_paper_doi 10.1039/c3ce26817a
_journal_volume 15
_journal_year 2013
_chemical_formula_moiety 'C10 H6 Cl2 Cu2 N4 O4 '
_chemical_formula_sum 'C10 H6 Cl2 Cu2 N4 O4'
_chemical_formula_weight 444.17
_chemical_name_systematic
;
?
;
_space_group_IT_number 7
_symmetry_cell_setting monoclinic
_symmetry_space_group_name_Hall 'P -2yc'
_symmetry_space_group_name_H-M 'P 1 c 1'
_atom_sites_solution_hydrogens geom
_atom_sites_solution_primary direct
_atom_sites_solution_secondary difmap
_audit_creation_method SHELXL-97
_cell_angle_alpha 90.00
_cell_angle_beta 106.24
_cell_angle_gamma 90.00
_cell_formula_units_Z 2
_cell_length_a 7.044
_cell_length_b 10.511
_cell_length_c 9.693
_cell_measurement_reflns_used 940
_cell_measurement_temperature 298(2)
_cell_measurement_theta_max 27.20
_cell_measurement_theta_min 3.58
_cell_volume 689.029
_computing_cell_refinement 'Bruker SAINT'
_computing_data_collection 'Bruker APEX2'
_computing_data_reduction 'Bruker SAINT'
_computing_molecular_graphics 'Bruker SHELXTL'
_computing_publication_material 'Bruker SHELXTL'
_computing_structure_refinement 'SHELXL-97 (Sheldrick, 2008)'
_computing_structure_solution 'SHELXS-97 (Sheldrick, 2008)'
_diffrn_ambient_temperature 298(2)
_diffrn_measured_fraction_theta_full 0.982
_diffrn_measured_fraction_theta_max 0.982
_diffrn_radiation_monochromator graphite
_diffrn_radiation_source 'fine-focus sealed tube'
_diffrn_radiation_type MoK\a
_diffrn_radiation_wavelength 0.71073
_diffrn_reflns_av_R_equivalents 0.0655
_diffrn_reflns_av_sigmaI/netI 0.1201
_diffrn_reflns_limit_h_max 8
_diffrn_reflns_limit_h_min -8
_diffrn_reflns_limit_k_max 11
_diffrn_reflns_limit_k_min -12
_diffrn_reflns_limit_l_max 9
_diffrn_reflns_limit_l_min -11
_diffrn_reflns_number 2916
_diffrn_reflns_theta_full 25.00
_diffrn_reflns_theta_max 25.00
_diffrn_reflns_theta_min 1.94
_exptl_absorpt_coefficient_mu 3.496
_exptl_absorpt_correction_T_max 0.6047
_exptl_absorpt_correction_T_min 0.5415
_exptl_absorpt_correction_type multi-scan
_exptl_absorpt_process_details 'Higashi, T. (1995)'
_exptl_crystal_colour blue
_exptl_crystal_density_diffrn 2.141
_exptl_crystal_density_method 'not measured'
_exptl_crystal_description needle
_exptl_crystal_F_000 436
_exptl_crystal_size_max 0.20
_exptl_crystal_size_mid 0.18
_exptl_crystal_size_min 0.16
_refine_diff_density_max 1.302
_refine_diff_density_min -1.080
_refine_diff_density_rms 0.247
_refine_ls_abs_structure_details 'Flack H D (1983), Acta Cryst. A39, 876-881'
_refine_ls_abs_structure_Flack 0.62(7)
_refine_ls_extinction_method none
_refine_ls_goodness_of_fit_ref 1.048
_refine_ls_hydrogen_treatment constr
_refine_ls_matrix_type full
_refine_ls_number_parameters 199
_refine_ls_number_reflns 1769
_refine_ls_number_restraints 44
_refine_ls_restrained_S_all 1.038
_refine_ls_R_factor_all 0.1202
_refine_ls_R_factor_gt 0.0942
_refine_ls_shift/su_max 0.000
_refine_ls_shift/su_mean 0.000
_refine_ls_structure_factor_coef Fsqd
_refine_ls_weighting_details 'calc w=1/[\s^2^(Fo^2^)+(0.1524P)^2^+1.2501P] where P=(Fo^2^+2Fc^2^)/3'
_refine_ls_weighting_scheme calc
_refine_ls_wR_factor_gt 0.2265
_refine_ls_wR_factor_ref 0.2602
_reflns_number_gt 1277
_reflns_number_total 1769
_reflns_threshold_expression >2sigma(I)
_cod_data_source_file c3ce26817a.txt
_cod_data_source_block 1
_cod_depositor_comments
;
The following automatic conversions were performed:

'_symmetry_cell_setting' value 'Monoclinic' changed to 'monoclinic'
according to /home/saulius/struct/CIF-dictionaries/cif_core.dic
dictionary named 'cif_core.dic' version 2.4.2 from 2011-04-26.

Automatic conversion script
Id: cif_fix_values 1891 2012-01-12 08:04:46Z andrius 
;
_cod_original_cell_volume 689.0
_cod_original_sg_symbol_H-M 'Pc '
_cod_database_code 7209852

loop_
_symmetry_equiv_pos_as_xyz
'x, y, z'
'x, -y, z+1/2'

loop_
_atom_site_label
_atom_site_type_symbol
_atom_site_fract_x
_atom_site_fract_y
_atom_site_fract_z
_atom_site_U_iso_or_equiv
_atom_site_adp_type
_atom_site_occupancy
_atom_site_symmetry_multiplicity
_atom_site_calc_flag
_atom_site_refinement_flags
Cu1 Cu 1.45320(13) 0.77943(10) 0.71251(12) 0.0359(3) Uani 1 1 d .
Cu2 Cu 0.90538(13) 0.70717(10) 1.18200(11) 0.0331(3) Uani 1 1 d .
N4 N 0.5892(10) 0.7436(7) 0.5544(9) 0.0333(17) Uani 1 1 d U
N1 N 1.2936(10) 0.7845(6) 0.8510(8) 0.025(2) Uani 1 1 d .
N2 N 1.0637(11) 0.7431(7) 1.0418(9) 0.035(2) Uani 1 1 d .
N3 N 0.7495(10) 0.7083(6) 0.3277(9) 0.025(2) Uani 1 1 d .
O3 O 1.1595(9) 0.8686(6) 0.5568(6) 0.0383(19) Uani 1 1 d .
O1 O 1.3219(9) 0.6112(6) 0.6646(8) 0.0393(19) Uani 1 1 d .
C2 C 1.1948(12) 0.6767(8) 0.8508(10) 0.031(2) Uani 1 1 d .
Cl1 Cl 1.6239(4) 0.9550(3) 0.7931(4) 0.0648(8) Uani 1 1 d .
O4 O 1.0897(9) 0.8059(6) 0.3250(7) 0.041(2) Uani 1 1 d .
C4 C 1.1682(13) 0.8475(9) 1.0488(11) 0.038(2) Uani 1 1 d U
H4 H 1.1652 0.9079 1.1182 0.045 Uiso 1 1 calc R
C10 C 0.5752(11) 0.6597(8) 0.3276(12) 0.038(3) Uani 1 1 d .
H10 H 0.5077 0.6088 0.2512 0.046 Uiso 1 1 calc R
O2 O 1.1243(10) 0.4767(6) 0.7374(7) 0.045(2) Uani 1 1 d .
C5 C 1.2824(14) 0.8706(9) 0.9566(11) 0.038(3) Uani 1 1 d .
H5 H 1.3537 0.9461 0.9657 0.045 Uiso 1 1 calc R
C9 C 0.4940(12) 0.6824(9) 0.4356(11) 0.037(3) Uani 1 1 d .
H9 H 0.3660 0.6540 0.4264 0.045 Uiso 1 1 calc R
C6 C 1.0516(13) 0.8219(8) 0.4441(12) 0.038(3) Uani 1 1 d .
C8 C 0.7726(12) 0.7917(8) 0.5616(11) 0.0277(16) Uani 1 1 d U
H8 H 0.8428 0.8365 0.6425 0.033 Uiso 1 1 calc R
C3 C 1.0739(11) 0.6539(8) 0.9445(10) 0.028(2) Uani 1 1 d U
H3 H 1.0033 0.5783 0.9384 0.033 Uiso 1 1 calc R
C1 C 1.2072(13) 0.5771(9) 0.7388(11) 0.039(3) Uani 1 1 d .
C7 C 0.8550(12) 0.7729(7) 0.4457(10) 0.0257(18) Uani 1 1 d U
Cl2 Cl 0.6701(4) 0.6065(3) 1.0146(3) 0.0487(8) Uani 1 1 d .

loop_
_atom_site_aniso_label
_atom_site_aniso_U_11
_atom_site_aniso_U_22
_atom_site_aniso_U_33
_atom_site_aniso_U_23
_atom_site_aniso_U_13
_atom_site_aniso_U_12
Cu1 0.0421(6) 0.0429(6) 0.0293(6) -0.0109(5) 0.0206(5) -0.0091(5)
Cu2 0.0425(6) 0.0400(5) 0.0215(5) -0.0032(5) 0.0165(5) -0.0042(5)
N4 0.026(3) 0.038(3) 0.039(3) -0.002(3) 0.014(2) -0.010(2)
N1 0.032(3) 0.026(3) 0.024(4) 0.004(3) 0.017(3) 0.003(3)
N2 0.036(4) 0.032(4) 0.044(5) 0.008(4) 0.025(4) 0.001(3)
N3 0.028(3) 0.025(4) 0.027(4) -0.002(3) 0.014(3) -0.002(3)
O3 0.049(3) 0.050(4) 0.010(3) -0.008(3) -0.002(3) 0.001(3)
O1 0.047(3) 0.040(3) 0.034(4) -0.001(3) 0.017(3) -0.010(3)
C2 0.033(4) 0.046(5) 0.019(4) 0.018(4) 0.015(4) 0.016(4)
Cl1 0.0738(14) 0.0689(15) 0.0659(16) -0.0399(14) 0.0429(12) -0.0375(13)
O4 0.042(3) 0.062(4) 0.024(3) -0.014(3) 0.020(3) 0.002(3)
C4 0.047(4) 0.044(4) 0.031(4) -0.006(3) 0.024(3) 0.004(3)
C10 0.019(4) 0.036(5) 0.054(7) -0.020(5) 0.003(4) -0.015(4)
O2 0.072(4) 0.039(3) 0.037(4) -0.021(3) 0.034(3) -0.021(3)
C5 0.059(5) 0.029(4) 0.028(5) -0.007(4) 0.016(5) -0.009(4)
C9 0.021(4) 0.049(5) 0.040(6) -0.027(5) 0.006(4) 0.011(4)
C6 0.039(5) 0.026(4) 0.047(6) 0.019(4) 0.009(5) 0.003(4)
C8 0.027(2) 0.034(3) 0.028(3) -0.001(2) 0.017(2) -0.003(2)
C3 0.029(3) 0.037(4) 0.018(4) -0.003(3) 0.007(3) 0.008(3)
C1 0.037(5) 0.045(5) 0.030(5) -0.010(5) 0.003(5) 0.001(4)
C7 0.024(3) 0.031(3) 0.026(3) 0.004(3) 0.012(3) -0.004(3)
Cl2 0.0445(12) 0.0669(15) 0.0347(13) -0.0172(13) 0.0112(11) -0.0126(13)

loop_
_atom_type_symbol
_atom_type_description
_atom_type_scat_dispersion_real
_atom_type_scat_dispersion_imag
_atom_type_scat_source
C C 0.0033 0.0016 'International Tables Vol C Tables 4.2.6.8 and 6.1.1.4'
H H 0.0000 0.0000 'International Tables Vol C Tables 4.2.6.8 and 6.1.1.4'
N N 0.0061 0.0033 'International Tables Vol C Tables 4.2.6.8 and 6.1.1.4'
O O 0.0106 0.0060 'International Tables Vol C Tables 4.2.6.8 and 6.1.1.4'
Cu Cu 0.3201 1.2651 'International Tables Vol C Tables 4.2.6.8 and 6.1.1.4'
Cl Cl 0.1484 0.1585 'International Tables Vol C Tables 4.2.6.8 and 6.1.1.4'

loop_
_geom_angle_atom_site_label_1
_geom_angle_atom_site_label_2
_geom_angle_atom_site_label_3
_geom_angle
_geom_angle_site_symmetry_1
_geom_angle_site_symmetry_3
N1 Cu1 O1 82.4(3) . .
N1 Cu1 N4 169.2(3) . 1_655
O1 Cu1 N4 86.9(3) . 1_655
N1 Cu1 Cl1 95.4(2) . .
O1 Cu1 Cl1 172.3(2) . .
N4 Cu1 Cl1 95.4(2) 1_655 .
N1 Cu1 O3 82.0(3) . .
O1 Cu1 O3 86.4(2) . .
N4 Cu1 O3 95.9(3) 1_655 .
Cl1 Cu1 O3 100.63(17) . .
O4 Cu2 N3 83.2(3) 1_556 1_556
O4 Cu2 N2 89.8(3) 1_556 .
N3 Cu2 N2 168.8(3) 1_556 .
O4 Cu2 Cl2 174.7(2) 1_556 .
N3 Cu2 Cl2 94.2(2) 1_556 .
N2 Cu2 Cl2 92.1(2) . .
O4 Cu2 O2 90.6(2) 1_556 2_565
N3 Cu2 O2 106.6(3) 1_556 2_565
N2 Cu2 O2 82.1(3) . 2_565
Cl2 Cu2 O2 94.56(17) . 2_565
C9 N4 C8 117.6(9) . .
C9 N4 Cu1 120.5(6) . 1_455
C8 N4 Cu1 121.6(6) . 1_455
C2 N1 C5 114.8(8) . .
C2 N1 Cu1 111.9(6) . .
C5 N1 Cu1 132.9(6) . .
C4 N2 C3 118.6(9) . .
C4 N2 Cu2 121.9(7) . .
C3 N2 Cu2 119.3(6) . .
C10 N3 C7 118.7(9) . .
C10 N3 Cu2 132.9(7) . 1_554
C7 N3 Cu2 108.4(6) . 1_554
C6 O3 Cu1 127.6(6) . .
C1 O1 Cu1 116.4(6) . .
N1 C2 C3 123.2(9) . .
N1 C2 C1 116.8(9) . .
C3 C2 C1 119.9(8) . .
C6 O4 Cu2 117.2(6) . 1_554
N2 C4 C5 122.3(9) . .
N3 C10 C9 121.6(9) . .
C1 O2 Cu2 166.5(6) . 2_564
C4 C5 N1 121.8(8) . .
N4 C9 C10 122.6(8) . .
O3 C6 O4 128.2(9) . .
O3 C6 C7 118.1(10) . .
O4 C6 C7 113.6(8) . .
N4 C8 C7 119.9(8) . .
N2 C3 C2 119.1(8) . .
O2 C1 O1 128.5(10) . .
O2 C1 C2 119.0(10) . .
O1 C1 C2 112.3(8) . .
N3 C7 C8 119.2(8) . .
N3 C7 C6 117.2(9) . .
C8 C7 C6 123.6(8) . .

loop_
_geom_bond_atom_site_label_1
_geom_bond_atom_site_label_2
_geom_bond_distance
_geom_bond_site_symmetry_2
Cu1 N1 1.978(8) .
Cu1 O1 1.989(6) .
Cu1 N4 2.057(9) 1_655
Cu1 Cl1 2.222(3) .
Cu1 O3 2.385(6) .
Cu2 O4 1.918(6) 1_556
Cu2 N3 2.017(8) 1_556
Cu2 N2 2.020(9) .
Cu2 Cl2 2.235(3) .
Cu2 O2 2.436(6) 2_565
N4 C9 1.326(12) .
N4 C8 1.370(11) .
N4 Cu1 2.057(9) 1_455
N1 C2 1.330(11) .
N1 C5 1.385(12) .
N2 C4 1.313(12) .
N2 C3 1.346(12) .
N3 C10 1.330(11) .
N3 C7 1.359(11) .
N3 Cu2 2.017(8) 1_554
O3 C6 1.245(11) .
O1 C1 1.274(13) .
C2 C3 1.428(14) .
C2 C1 1.529(14) .
O4 C6 1.267(14) .
O4 Cu2 1.918(6) 1_554
C4 C5 1.381(15) .
C10 C9 1.347(16) .
O2 C1 1.205(11) .
O2 Cu2 2.436(6) 2_564
C6 C7 1.482(13) .
C8 C7 1.415(14) .
